data_4061912
_publ_section_exptl_prep
;
Synthesis. Crystallization from a CH~2~Cl~2~/pentane solution
at room temperature by slow liquid-liquid difussion.
;
_journal_name_full Organometallics
_journal_year 2003
_chemical_formula_moiety 'C52 H38 N2 O7 P2 Ru3'
_chemical_formula_sum 'C52 H38 N2 O7 P2 Ru3'
_chemical_formula_weight 1167.99
_space_group_IT_number 2
_space_group_name_Hall '-P 1'
_space_group_name_H-M_alt 'P -1'
_symmetry_cell_setting triclinic
_symmetry_space_group_name_Hall '-P 1'
_symmetry_space_group_name_H-M 'P -1'
_cell_angle_alpha 86.964(2)
_cell_angle_beta 77.534(2)
_cell_angle_gamma 63.183(2)
_cell_formula_units_Z 2
_cell_length_a 13.9445(5)
_cell_length_b 14.2229(5)
_cell_length_c 15.2432(5)
_cell_measurement_temperature 200(2)
_cell_volume 2631.03(16)
_diffrn_ambient_temperature 200(2)
_exptl_crystal_density_diffrn 1.474
_cod_database_code 4061912

loop_
_symmetry_equiv_pos_as_xyz
'x, y, z'
'-x, -y, -z'

loop_
_atom_site_label
_atom_site_type_symbol
_atom_site_fract_x
_atom_site_fract_y
_atom_site_fract_z
_atom_site_U_iso_or_equiv
_atom_site_adp_type
_atom_site_occupancy
_atom_site_symmetry_multiplicity
_atom_site_calc_flag
_atom_site_refinement_flags
_atom_site_disorder_assembly
_atom_site_disorder_group
C1 C 0.3642(4) 0.2588(4) 0.2359(3) 0.0329(9) Uani 1 1 d . . .
C2 C 0.4389(4) 0.2037(4) 0.2939(3) 0.0344(9) Uani 1 1 d . . .
C3 C 0.5374(4) 0.2089(4) 0.2751(3) 0.0353(10) Uani 1 1 d . . .
H3 H 0.5871 0.1749 0.3119 0.042 Uiso 1 1 calc R . .
C4 C 0.5664(4) 0.2639(4) 0.2019(3) 0.0400(10) Uani 1 1 d . . .
C5 C 0.6713(4) 0.2632(5) 0.1803(3) 0.0464(12) Uani 1 1 d . . .
H5 H 0.7217 0.2276 0.2161 0.056 Uiso 1 1 calc R . .
C6 C 0.6989(5) 0.3128(5) 0.1092(4) 0.0567(15) Uani 1 1 d . . .
H6 H 0.7679 0.3114 0.0968 0.068 Uiso 1 1 calc R . .
C7 C 0.6243(5) 0.3670(5) 0.0534(4) 0.0596(15) Uani 1 1 d . . .
H7 H 0.6445 0.4002 0.0037 0.072 Uiso 1 1 calc R . .
C8 C 0.5230(5) 0.3706(5) 0.0721(4) 0.0497(13) Uani 1 1 d . . .
H8 H 0.4739 0.4074 0.0355 0.060 Uiso 1 1 calc R . .
C9 C 0.4907(4) 0.3192(4) 0.1467(3) 0.0394(10) Uani 1 1 d . . .
C10 C 0.3861(4) 0.3166(4) 0.1660(3) 0.0361(10) Uani 1 1 d . . .
C11 C 0.3077(4) 0.3706(4) 0.1054(3) 0.0398(11) Uani 1 1 d . . .
C12 C 0.3084(5) 0.3143(5) 0.0343(4) 0.0505(13) Uani 1 1 d . . .
C13 C 0.2386(6) 0.3658(6) -0.0259(4) 0.0628(16) Uani 1 1 d . . .
H13 H 0.2379 0.3264 -0.0723 0.075 Uiso 1 1 calc R . .
C14 C 0.1725(5) 0.4713(6) -0.0178(5) 0.0650(17) Uani 1 1 d . . .
H14 H 0.1289 0.5034 -0.0593 0.078 Uiso 1 1 calc R . .
C15 C 0.1697(4) 0.5328(5) 0.0539(5) 0.0597(17) Uani 1 1 d . . .
C16 C 0.1058(6) 0.6432(6) 0.0623(6) 0.078(2) Uani 1 1 d . . .
H16 H 0.0610 0.6767 0.0218 0.093 Uiso 1 1 calc R . .
C17 C 0.1087(7) 0.7014(6) 0.1288(7) 0.093(3) Uani 1 1 d . . .
H17 H 0.0677 0.7744 0.1326 0.112 Uiso 1 1 calc R . .
C18 C 0.1725(7) 0.6520(6) 0.1905(6) 0.086(2) Uani 1 1 d . . .
H18 H 0.1722 0.6925 0.2366 0.104 Uiso 1 1 calc R . .
C19 C 0.2366(6) 0.5444(5) 0.1860(5) 0.0660(17) Uani 1 1 d . . .
H19 H 0.2784 0.5131 0.2288 0.079 Uiso 1 1 calc R . .
C20 C 0.2387(4) 0.4815(4) 0.1158(4) 0.0477(12) Uani 1 1 d . . .
C21 C 0.0513(4) 0.2596(4) 0.2047(3) 0.0372(10) Uani 1 1 d . . .
H21A H 0.0856 0.2966 0.1649 0.045 Uiso 1 1 calc R . .
H21B H -0.0137 0.2689 0.1845 0.045 Uiso 1 1 calc R . .
C22 C 0.1966(4) 0.0833(4) 0.0778(3) 0.0390(10) Uani 1 1 d . . .
C23 C 0.2682(5) -0.0232(5) 0.0537(4) 0.0510(13) Uani 1 1 d . . .
H23 H 0.2872 -0.0711 0.0984 0.061 Uiso 1 1 calc R . .
C24 C 0.3110(5) -0.0578(5) -0.0356(4) 0.0549(14) Uani 1 1 d . . .
H24 H 0.3573 -0.1288 -0.0512 0.066 Uiso 1 1 calc R . .
C25 C 0.2843(5) 0.0140(5) -0.1012(4) 0.0527(14) Uani 1 1 d . . .
H25 H 0.3143 -0.0090 -0.1613 0.063 Uiso 1 1 calc R . .
C26 C 0.2151(5) 0.1178(5) -0.0802(4) 0.0582(14) Uani 1 1 d . . .
H26 H 0.1975 0.1648 -0.1257 0.070 Uiso 1 1 calc R . .
C27 C 0.1704(5) 0.1537(4) 0.0098(3) 0.0481(12) Uani 1 1 d . . .
H27 H 0.1231 0.2248 0.0243 0.058 Uiso 1 1 calc R . .
C28 C 0.0558(4) 0.0557(4) 0.2266(4) 0.0427(11) Uani 1 1 d . . .
C29 C -0.0103(5) 0.0613(5) 0.1690(5) 0.0579(14) Uani 1 1 d . . .
H29 H -0.0072 0.0959 0.1157 0.069 Uiso 1 1 calc R . .
C30 C -0.0815(5) 0.0158(5) 0.1901(5) 0.0662(17) Uani 1 1 d . . .
H30 H -0.1277 0.0219 0.1520 0.079 Uiso 1 1 calc R . .
C31 C -0.0836(6) -0.0378(6) 0.2666(6) 0.074(2) Uani 1 1 d . . .
H31 H -0.1295 -0.0703 0.2796 0.089 Uiso 1 1 calc R . .
C32 C -0.0187(8) -0.0440(8) 0.3246(6) 0.096(3) Uani 1 1 d . . .
H32 H -0.0219 -0.0789 0.3777 0.115 Uiso 1 1 calc R . .
C33 C 0.0517(6) 0.0019(7) 0.3034(5) 0.073(2) Uani 1 1 d . . .
H33 H 0.0971 -0.0038 0.3421 0.088 Uiso 1 1 calc R . .
C34 C -0.0931(4) 0.2766(4) 0.3757(3) 0.0438(11) Uani 1 1 d . . .
C35 C -0.1905(4) 0.3104(5) 0.3467(4) 0.0519(13) Uani 1 1 d . . .
H35 H -0.2025 0.3528 0.2977 0.062 Uiso 1 1 calc R . .
C36 C -0.2708(5) 0.2808(6) 0.3909(4) 0.0651(18) Uani 1 1 d . . .
H36 H -0.3359 0.3038 0.3711 0.078 Uiso 1 1 calc R . .
C37 C -0.2549(6) 0.2193(7) 0.4620(5) 0.076(2) Uani 1 1 d . . .
H37 H -0.3093 0.2009 0.4915 0.092 Uiso 1 1 calc R . .
C38 C -0.1582(7) 0.1839(9) 0.4906(6) 0.099(3) Uani 1 1 d . . .
H38 H -0.1473 0.1419 0.5399 0.119 Uiso 1 1 calc R . .
C39 C -0.0767(6) 0.2104(7) 0.4465(5) 0.075(2) Uani 1 1 d . . .
H39 H -0.0101 0.1833 0.4647 0.090 Uiso 1 1 calc R . .
C40 C -0.0727(4) 0.4575(4) 0.3067(3) 0.0414(11) Uani 1 1 d . . .
C41 C -0.1656(5) 0.5177(5) 0.3720(4) 0.0627(16) Uani 1 1 d . . .
H41 H -0.1884 0.4855 0.4212 0.075 Uiso 1 1 calc R . .
C42 C -0.2246(6) 0.6257(6) 0.3640(6) 0.081(2) Uani 1 1 d . . .
H42 H -0.2856 0.6657 0.4087 0.097 Uiso 1 1 calc R . .
C43 C -0.1933(6) 0.6735(5) 0.2910(5) 0.0681(17) Uani 1 1 d . . .
H43 H -0.2343 0.7454 0.2849 0.082 Uiso 1 1 calc R . .
C44 C -0.1032(6) 0.6164(5) 0.2281(5) 0.0656(16) Uani 1 1 d . . .
H44 H -0.0814 0.6498 0.1794 0.079 Uiso 1 1 calc R . .
C45 C -0.0428(5) 0.5106(4) 0.2339(4) 0.0566(14) Uani 1 1 d . . .
H45 H 0.0190 0.4730 0.1890 0.068 Uiso 1 1 calc R . .
C101 C 0.4079(4) 0.0218(4) 0.1855(3) 0.0407(11) Uani 1 1 d . . .
C102 C 0.3041(4) -0.0419(4) 0.3227(3) 0.0448(11) Uani 1 1 d . . .
C201 C 0.1372(4) 0.4193(4) 0.3956(4) 0.0445(11) Uani 1 1 d . . .
C202 C 0.0922(4) 0.2778(4) 0.5038(4) 0.0459(12) Uani 1 1 d . . .
C301 C 0.5112(4) -0.0015(4) 0.3479(3) 0.0391(10) Uani 1 1 d . . .
C302 C 0.4546(4) 0.1697(4) 0.4752(3) 0.0381(10) Uani 1 1 d . . .
C303 C 0.3219(4) 0.0580(4) 0.4935(4) 0.0448(11) Uani 1 1 d . . .
N1 N 0.2660(3) 0.2458(3) 0.2513(3) 0.0337(8) Uani 1 1 d . . .
N2 N 0.3751(5) 0.2073(4) 0.0221(4) 0.0652(14) Uani 1 1 d D . .
O101 O 0.4831(3) -0.0200(3) 0.1275(3) 0.0564(10) Uani 1 1 d . . .
O102 O 0.3198(4) -0.1223(3) 0.3498(3) 0.0672(11) Uani 1 1 d . . .
O201 O 0.1224(4) 0.5037(3) 0.4046(3) 0.0698(12) Uani 1 1 d . . .
O202 O 0.0562(4) 0.2743(4) 0.5780(3) 0.0649(11) Uani 1 1 d . . .
O301 O 0.5882(3) -0.0735(3) 0.3143(3) 0.0570(10) Uani 1 1 d . . .
O302 O 0.4980(3) 0.1968(3) 0.5153(3) 0.0534(9) Uani 1 1 d . . .
O303 O 0.2815(3) 0.0213(3) 0.5487(3) 0.0584(10) Uani 1 1 d . . .
P1 P 0.14801(9) 0.11804(9) 0.19734(8) 0.0346(3) Uani 1 1 d . . .
P2 P 0.00942(9) 0.31839(10) 0.31994(8) 0.0348(3) Uani 1 1 d . . .
Ru1 Ru 0.28406(3) 0.09005(3) 0.27772(2) 0.03158(13) Uani 1 1 d . . .
Ru2 Ru 0.16239(3) 0.27756(3) 0.38274(2) 0.03279(13) Uani 1 1 d . . .
Ru3 Ru 0.38763(3) 0.12404(3) 0.40031(2) 0.03199(13) Uani 1 1 d . . .
H2 H 0.285(6) 0.246(5) 0.426(4) 0.07(2) Uiso 1 1 d . . .
H100 H 0.230(5) 0.279(5) 0.208(4) 0.050 Uiso 1 1 d . . .
H200 H 0.435(3) 0.178(5) 0.044(4) 0.062(19) Uiso 1 1 d D . .
H1 H 0.178(5) 0.155(5) 0.368(4) 0.053(16) Uiso 1 1 d . . .
H201 H 0.376(5) 0.177(4) -0.028(2) 0.050 Uiso 1 1 d D . .

loop_
_atom_site_aniso_label
_atom_site_aniso_U_11
_atom_site_aniso_U_22
_atom_site_aniso_U_33
_atom_site_aniso_U_23
_atom_site_aniso_U_13
_atom_site_aniso_U_12
C1 0.027(2) 0.034(2) 0.036(2) -0.0028(18) -0.0058(18) -0.0118(18)
C2 0.033(2) 0.033(2) 0.039(2) 0.0004(18) -0.0127(19) -0.0145(19)
C3 0.027(2) 0.042(3) 0.038(2) 0.0057(19) -0.0110(18) -0.015(2)
C4 0.031(2) 0.043(3) 0.047(3) 0.000(2) -0.010(2) -0.017(2)
C5 0.038(3) 0.063(3) 0.043(3) 0.001(2) -0.012(2) -0.026(3)
C6 0.038(3) 0.073(4) 0.065(4) 0.018(3) -0.012(2) -0.031(3)
C7 0.054(3) 0.069(4) 0.063(4) 0.022(3) -0.011(3) -0.036(3)
C8 0.045(3) 0.059(3) 0.052(3) 0.021(2) -0.015(2) -0.029(3)
C9 0.038(2) 0.037(2) 0.044(3) 0.003(2) -0.012(2) -0.017(2)
C10 0.035(2) 0.032(2) 0.044(3) 0.0080(19) -0.013(2) -0.016(2)
C11 0.033(2) 0.048(3) 0.039(3) 0.010(2) -0.009(2) -0.019(2)
C12 0.049(3) 0.059(3) 0.047(3) 0.012(2) -0.020(2) -0.025(3)
C13 0.073(4) 0.082(5) 0.054(3) 0.026(3) -0.037(3) -0.044(4)
C14 0.054(4) 0.088(5) 0.061(4) 0.030(3) -0.028(3) -0.035(4)
C15 0.033(3) 0.057(3) 0.074(4) 0.033(3) -0.013(3) -0.010(3)
C16 0.046(4) 0.068(5) 0.096(6) 0.037(4) -0.017(4) -0.008(3)
C17 0.072(5) 0.045(4) 0.118(7) 0.020(4) -0.007(5) 0.004(4)
C18 0.076(5) 0.048(4) 0.104(6) -0.003(4) -0.011(4) -0.003(4)
C19 0.061(4) 0.052(4) 0.068(4) 0.005(3) -0.011(3) -0.013(3)
C20 0.038(3) 0.046(3) 0.051(3) 0.010(2) -0.007(2) -0.013(2)
C21 0.030(2) 0.042(3) 0.039(2) 0.003(2) -0.0103(19) -0.014(2)
C22 0.031(2) 0.044(3) 0.044(3) -0.004(2) -0.012(2) -0.016(2)
C23 0.046(3) 0.053(3) 0.051(3) -0.006(2) -0.019(2) -0.015(3)
C24 0.042(3) 0.060(3) 0.054(3) -0.018(3) -0.013(3) -0.013(3)
C25 0.041(3) 0.076(4) 0.043(3) -0.015(3) -0.001(2) -0.029(3)
C26 0.062(4) 0.072(4) 0.045(3) 0.004(3) -0.016(3) -0.032(3)
C27 0.052(3) 0.048(3) 0.042(3) 0.003(2) -0.014(2) -0.019(3)
C28 0.037(3) 0.040(3) 0.053(3) 0.001(2) -0.013(2) -0.018(2)
C29 0.048(3) 0.057(3) 0.078(4) 0.005(3) -0.026(3) -0.026(3)
C30 0.049(3) 0.066(4) 0.098(5) 0.000(4) -0.024(3) -0.035(3)
C31 0.058(4) 0.075(4) 0.105(6) -0.005(4) -0.005(4) -0.048(4)
C32 0.105(6) 0.129(8) 0.104(6) 0.046(5) -0.046(5) -0.090(6)
C33 0.066(4) 0.109(6) 0.077(4) 0.032(4) -0.028(3) -0.065(4)
C34 0.038(3) 0.054(3) 0.041(3) -0.001(2) -0.010(2) -0.021(2)
C35 0.036(3) 0.075(4) 0.048(3) -0.001(3) -0.015(2) -0.024(3)
C36 0.039(3) 0.107(5) 0.061(4) -0.003(3) -0.012(3) -0.041(3)
C37 0.058(4) 0.126(7) 0.068(4) 0.021(4) -0.015(3) -0.063(4)
C38 0.090(6) 0.163(9) 0.089(5) 0.070(6) -0.040(5) -0.093(6)
C39 0.053(4) 0.114(6) 0.078(4) 0.039(4) -0.031(3) -0.052(4)
C40 0.034(2) 0.043(3) 0.043(3) -0.007(2) -0.014(2) -0.010(2)
C41 0.057(4) 0.055(4) 0.061(4) -0.013(3) -0.002(3) -0.016(3)
C42 0.063(4) 0.051(4) 0.091(5) -0.028(4) 0.003(4) 0.002(3)
C43 0.064(4) 0.043(3) 0.086(5) 0.005(3) -0.025(4) -0.010(3)
C44 0.064(4) 0.052(4) 0.072(4) 0.016(3) -0.019(3) -0.018(3)
C45 0.048(3) 0.040(3) 0.065(4) 0.011(3) -0.007(3) -0.008(2)
C101 0.039(3) 0.038(3) 0.048(3) 0.001(2) -0.013(2) -0.018(2)
C102 0.039(3) 0.048(3) 0.046(3) 0.004(2) -0.009(2) -0.019(2)
C201 0.034(3) 0.048(3) 0.050(3) 0.001(2) -0.016(2) -0.014(2)
C202 0.029(2) 0.043(3) 0.057(3) 0.002(2) -0.013(2) -0.007(2)
C301 0.037(3) 0.045(3) 0.034(2) 0.010(2) -0.009(2) -0.018(2)
C302 0.033(2) 0.041(3) 0.035(2) 0.0007(19) -0.0031(19) -0.014(2)
C303 0.035(3) 0.047(3) 0.050(3) 0.005(2) -0.017(2) -0.014(2)
N1 0.0298(19) 0.037(2) 0.038(2) 0.0046(16) -0.0135(16) -0.0160(16)
N2 0.074(4) 0.056(3) 0.066(3) -0.002(3) -0.033(3) -0.021(3)
O101 0.037(2) 0.063(2) 0.060(2) -0.014(2) 0.0014(18) -0.0184(19)
O102 0.077(3) 0.043(2) 0.081(3) 0.022(2) -0.018(2) -0.027(2)
O201 0.084(3) 0.040(2) 0.084(3) -0.004(2) -0.021(3) -0.024(2)
O202 0.060(3) 0.075(3) 0.043(2) 0.0023(19) 0.0053(19) -0.022(2)
O301 0.044(2) 0.050(2) 0.052(2) -0.0033(18) -0.0050(18) -0.0009(19)
O302 0.045(2) 0.064(2) 0.057(2) -0.0091(18) -0.0189(18) -0.0238(19)
O303 0.054(2) 0.070(3) 0.051(2) 0.0166(19) -0.0036(18) -0.033(2)
P1 0.0289(6) 0.0381(6) 0.0379(6) 0.0009(5) -0.0109(5) -0.0142(5)
P2 0.0260(5) 0.0390(6) 0.0386(6) 0.0036(5) -0.0105(5) -0.0126(5)
Ru1 0.0270(2) 0.0329(2) 0.0350(2) 0.00183(14) -0.00927(15) -0.01246(16)
Ru2 0.0257(2) 0.0345(2) 0.0352(2) 0.00024(15) -0.00880(15) -0.00987(16)
Ru3 0.0262(2) 0.0350(2) 0.0338(2) 0.00385(15) -0.01003(15) -0.01166(16)

loop_
_geom_bond_atom_site_label_1
_geom_bond_atom_site_label_2
_geom_bond_distance
_geom_bond_site_symmetry_2
_geom_bond_publ_flag
C1 C10 1.377(6) . ?
C1 N1 1.433(6) . ?
C1 C2 1.438(6) . ?
C2 C3 1.375(6) . ?
C2 Ru3 2.113(5) . ?
C3 C4 1.422(7) . ?
C3 H3 0.9300 . ?
C4 C9 1.416(7) . ?
C4 C5 1.423(7) . ?
C5 C6 1.343(8) . ?
C5 H5 0.9300 . ?
C6 C7 1.411(9) . ?
C6 H6 0.9300 . ?
C7 C8 1.356(8) . ?
C7 H7 0.9300 . ?
C8 C9 1.420(7) . ?
C8 H8 0.9300 . ?
C9 C10 1.441(7) . ?
C10 C11 1.497(7) . ?
C11 C12 1.377(8) . ?
C11 C20 1.425(7) . ?
C12 N2 1.376(8) . ?
C12 C13 1.414(8) . ?
C13 C14 1.355(10) . ?
C13 H13 0.9300 . ?
C14 C15 1.419(10) . ?
C14 H14 0.9300 . ?
C15 C16 1.409(10) . ?
C15 C20 1.426(8) . ?
C16 C17 1.361(13) . ?
C16 H16 0.9300 . ?
C17 C18 1.377(13) . ?
C17 H17 0.9300 . ?
C18 C19 1.377(10) . ?
C18 H18 0.9300 . ?
C19 C20 1.417(9) . ?
C19 H19 0.9300 . ?
C21 P2 1.843(5) . ?
C21 P1 1.843(5) . ?
C21 H21A 0.9700 . ?
C21 H21B 0.9700 . ?
C22 C27 1.391(7) . ?
C22 C23 1.400(7) . ?
C22 P1 1.812(5) . ?
C23 C24 1.381(8) . ?
C23 H23 0.9300 . ?
C24 C25 1.375(9) . ?
C24 H24 0.9300 . ?
C25 C26 1.358(9) . ?
C25 H25 0.9300 . ?
C26 C27 1.397(8) . ?
C26 H26 0.9300 . ?
C27 H27 0.9300 . ?
C28 C33 1.368(8) . ?
C28 C29 1.379(8) . ?
C28 P1 1.839(5) . ?
C29 C30 1.388(8) . ?
C29 H29 0.9300 . ?
C30 C31 1.362(11) . ?
C30 H30 0.9300 . ?
C31 C32 1.368(12) . ?
C31 H31 0.9300 . ?
C32 C33 1.385(9) . ?
C32 H32 0.9300 . ?
C33 H33 0.9300 . ?
C34 C39 1.381(8) . ?
C34 C35 1.385(7) . ?
C34 P2 1.819(5) . ?
C35 C36 1.398(8) . ?
C35 H35 0.9300 . ?
C36 C37 1.348(10) . ?
C36 H36 0.9300 . ?
C37 C38 1.371(11) . ?
C37 H37 0.9300 . ?
C38 C39 1.384(9) . ?
C38 H38 0.9300 . ?
C39 H39 0.9300 . ?
C40 C41 1.390(8) . ?
C40 C45 1.404(8) . ?
C40 P2 1.811(5) . ?
C41 C42 1.392(10) . ?
C41 H41 0.9300 . ?
C42 C43 1.368(11) . ?
C42 H42 0.9300 . ?
C43 C44 1.341(10) . ?
C43 H43 0.9300 . ?
C44 C45 1.363(8) . ?
C44 H44 0.9300 . ?
C45 H45 0.9300 . ?
C101 O101 1.152(6) . ?
C101 Ru1 1.867(5) . ?
C102 O102 1.135(6) . ?
C102 Ru1 1.883(5) . ?
C201 O201 1.134(7) . ?
C201 Ru2 1.897(6) . ?
C202 O202 1.141(7) . ?
C202 Ru2 1.893(6) . ?
C301 O301 1.135(6) . ?
C301 Ru3 1.891(5) . ?
C302 O302 1.133(6) . ?
C302 Ru3 1.919(5) . ?
C303 O303 1.146(6) . ?
C303 Ru3 1.952(6) . ?
N1 Ru2 2.136(4) . ?
N1 Ru1 2.139(4) . ?
N1 H100 0.89(7) . ?
N2 H200 0.89(2) . ?
N2 H201 0.88(2) . ?
P1 Ru1 2.3515(11) . ?
P2 Ru2 2.3470(11) . ?
Ru1 Ru3 2.7752(5) . ?
Ru1 Ru2 2.7840(5) . ?
Ru1 H1 1.73(6) . ?
Ru2 Ru3 2.9694(5) . ?
Ru2 H2 1.81(7) . ?
Ru2 H1 1.68(6) . ?
Ru3 H2 1.68(7) . ?
